data_4101896
loop_
_publ_author_name
'Gabriel M\'enard'
'Douglas W. Stephan'

_publ_section_title
;
 Room Temperature Reduction of CO2 to Methanol by Al-Based Frustrated
 Lewis Pairs and Ammonia Borane
;
_journal_name_full 'Journal of the American Chemical Society'
_journal_page_first 1796
_journal_page_last 1797
_journal_paper_doi 10.1021/ja9104792
_journal_volume 132
_journal_year 2010
_chemical_formula_sum 'C28 H33 Al2 Cl6 O2 P'
_chemical_formula_weight 699.17
_space_group_IT_number 61
_symmetry_cell_setting orthorhombic
_symmetry_space_group_name_Hall '-P 2ac 2ab'
_symmetry_space_group_name_H-M 'P b c a'
_atom_sites_solution_hydrogens geom
_atom_sites_solution_primary direct
_atom_sites_solution_secondary difmap
_audit_creation_method SHELXL-97
_cell_angle_alpha 90.00
_cell_angle_beta 90.00
_cell_angle_gamma 90.00
_cell_formula_units_Z 8
_cell_length_a 10.5382(10)
_cell_length_b 20.0664(15)
_cell_length_c 31.987(3)
_cell_measurement_temperature 150(2)
_cell_measurement_theta_max 25.0
_cell_measurement_theta_min 2.0
_cell_volume 6764.1(10)
_computing_structure_refinement 'SHELXL-97 (Sheldrick, 1997)'
_computing_structure_solution 'SHELXS-97 (Sheldrick, 1990)'
_diffrn_ambient_temperature 150(2)
_diffrn_measured_fraction_theta_full 0.994
_diffrn_measured_fraction_theta_max 0.994
_diffrn_radiation_monochromator graphite
_diffrn_radiation_source 'fine-focus sealed tube'
_diffrn_radiation_type MoK\a
_diffrn_radiation_wavelength 0.71073
_diffrn_reflns_av_R_equivalents 0.1449
_diffrn_reflns_av_sigmaI/netI 0.1446
_diffrn_reflns_limit_h_max 13
_diffrn_reflns_limit_h_min -13
_diffrn_reflns_limit_k_max 23
_diffrn_reflns_limit_k_min -26
_diffrn_reflns_limit_l_max 24
_diffrn_reflns_limit_l_min -41
_diffrn_reflns_number 32202
_diffrn_reflns_theta_full 27.61
_diffrn_reflns_theta_max 27.61
_diffrn_reflns_theta_min 1.27
_exptl_absorpt_coefficient_mu 0.632
_exptl_absorpt_correction_T_max 0.7456
_exptl_absorpt_correction_T_min 0.6019
_exptl_absorpt_correction_type empirical
_exptl_crystal_density_diffrn 1.373
_exptl_crystal_density_method 'not measured'
_exptl_crystal_F_000 2880
_exptl_crystal_size_max 0.25
_exptl_crystal_size_mid 0.22
_exptl_crystal_size_min 0.18
_refine_diff_density_max 0.590
_refine_diff_density_min -0.469
_refine_diff_density_rms 0.096
_refine_ls_extinction_method none
_refine_ls_goodness_of_fit_ref 1.018
_refine_ls_hydrogen_treatment fixed
_refine_ls_matrix_type full
_refine_ls_number_parameters 352
_refine_ls_number_reflns 7807
_refine_ls_number_restraints 0
_refine_ls_restrained_S_all 1.018
_refine_ls_R_factor_all 0.2184
_refine_ls_R_factor_gt 0.1023
_refine_ls_shift/su_max 0.000
_refine_ls_shift/su_mean 0.000
_refine_ls_structure_factor_coef Fsqd
_refine_ls_weighting_details 'calc w=1/[\s^2^(Fo^2^)+(0.0937P)^2^+25.7929P] where P=(Fo^2^+2Fc^2^)/3'
_refine_ls_weighting_scheme calc
_refine_ls_wR_factor_gt 0.2189
_refine_ls_wR_factor_ref 0.2715
_reflns_number_gt 3481
_reflns_number_total 7807
_reflns_threshold_expression >2sigma(I)
_cod_data_source_file ja9104792_si_001_3.cif
_cod_data_source_block Mes3P(CO2)(AlCl3)2
_cod_original_cell_volume 6764.2(10)
_cod_database_code 4101896

loop_
_symmetry_equiv_pos_as_xyz
'x, y, z'
'-x+1/2, -y, z+1/2'
'-x, y+1/2, -z+1/2'
'x+1/2, -y+1/2, -z'
'-x, -y, -z'
'x-1/2, y, -z-1/2'
'x, -y-1/2, z-1/2'
'-x-1/2, y-1/2, z'

loop_
_atom_site_label
_atom_site_type_symbol
_atom_site_fract_x
_atom_site_fract_y
_atom_site_fract_z
_atom_site_U_iso_or_equiv
_atom_site_adp_type
_atom_site_occupancy
_atom_site_symmetry_multiplicity
_atom_site_calc_flag
_atom_site_refinement_flags
_atom_site_disorder_assembly
_atom_site_disorder_group
Al1 Al 0.3946(2) 0.13394(11) 0.16474(8) 0.0456(6) Uani 1 1 d . . .
Al2 Al 0.5675(2) 0.30388(12) 0.09876(8) 0.0456(6) Uani 1 1 d . . .
P1 P 0.14548(18) 0.29795(9) 0.12370(5) 0.0317(4) Uani 1 1 d . . .
O1 O 0.3975(5) 0.2946(2) 0.10377(15) 0.0397(12) Uani 1 1 d . . .
O2 O 0.3322(5) 0.2104(2) 0.14312(16) 0.0456(13) Uani 1 1 d . . .
C1 C 0.1419(7) 0.3507(4) 0.0775(2) 0.0365(17) Uani 1 1 d . . .
C2 C 0.2234(7) 0.4065(4) 0.0783(2) 0.0392(18) Uani 1 1 d . . .
C3 C 0.2290(9) 0.4461(5) 0.0435(3) 0.062(3) Uani 1 1 d . . .
H3A H 0.2850 0.4832 0.0435 0.074 Uiso 1 1 calc R . .
C4 C 0.1559(10) 0.4339(5) 0.0085(3) 0.070(3) Uani 1 1 d . . .
C5 C 0.0748(9) 0.3806(5) 0.0093(3) 0.060(2) Uani 1 1 d . . .
H5A H 0.0239 0.3722 -0.0146 0.072 Uiso 1 1 calc R . .
C6 C 0.0634(7) 0.3389(4) 0.0431(2) 0.0436(19) Uani 1 1 d . . .
C7 C 0.2998(8) 0.4320(4) 0.1149(2) 0.045(2) Uani 1 1 d . . .
H7A H 0.3478 0.4715 0.1063 0.068 Uiso 1 1 calc R . .
H7B H 0.3587 0.3972 0.1242 0.068 Uiso 1 1 calc R . .
H7C H 0.2425 0.4437 0.1379 0.068 Uiso 1 1 calc R . .
C8 C 0.1648(14) 0.4790(7) -0.0294(3) 0.132(6) Uani 1 1 d . . .
H8A H 0.1072 0.4629 -0.0512 0.198 Uiso 1 1 calc R . .
H8B H 0.2521 0.4789 -0.0400 0.198 Uiso 1 1 calc R . .
H8C H 0.1409 0.5245 -0.0215 0.198 Uiso 1 1 calc R . .
C9 C -0.0403(8) 0.2870(4) 0.0391(2) 0.055(2) Uani 1 1 d . . .
H9A H -0.0792 0.2903 0.0113 0.083 Uiso 1 1 calc R . .
H9B H -0.1051 0.2948 0.0605 0.083 Uiso 1 1 calc R . .
H9C H -0.0039 0.2425 0.0427 0.083 Uiso 1 1 calc R . .
C10 C 0.0607(7) 0.2204(3) 0.1229(2) 0.0356(16) Uani 1 1 d . . .
C11 C -0.0324(7) 0.2030(4) 0.1529(2) 0.0402(18) Uani 1 1 d . . .
C12 C -0.0894(8) 0.1406(4) 0.1501(3) 0.049(2) Uani 1 1 d . . .
H12A H -0.1522 0.1292 0.1701 0.059 Uiso 1 1 calc R . .
C13 C -0.0594(9) 0.0945(4) 0.1197(3) 0.055(2) Uani 1 1 d . . .
C14 C 0.0322(8) 0.1123(4) 0.0907(3) 0.050(2) Uani 1 1 d . . .
H14A H 0.0534 0.0813 0.0694 0.060 Uiso 1 1 calc R . .
C15 C 0.0951(7) 0.1737(4) 0.0913(2) 0.0406(18) Uani 1 1 d . . .
C16 C -0.0760(8) 0.2446(4) 0.1892(2) 0.051(2) Uani 1 1 d . . .
H16A H -0.1413 0.2203 0.2048 0.077 Uiso 1 1 calc R . .
H16B H -0.1114 0.2866 0.1788 0.077 Uiso 1 1 calc R . .
H16C H -0.0039 0.2540 0.2076 0.077 Uiso 1 1 calc R . .
C17 C -0.1254(11) 0.0285(5) 0.1188(3) 0.084(3) Uani 1 1 d . . .
H17A H -0.1861 0.0261 0.1420 0.127 Uiso 1 1 calc R . .
H17B H -0.0627 -0.0072 0.1217 0.127 Uiso 1 1 calc R . .
H17C H -0.1705 0.0235 0.0922 0.127 Uiso 1 1 calc R . .
C18 C 0.1949(8) 0.1857(4) 0.0584(2) 0.051(2) Uani 1 1 d . . .
H18A H 0.2014 0.1464 0.0403 0.077 Uiso 1 1 calc R . .
H18B H 0.2768 0.1938 0.0719 0.077 Uiso 1 1 calc R . .
H18C H 0.1713 0.2245 0.0416 0.077 Uiso 1 1 calc R . .
C19 C 0.1113(7) 0.3513(3) 0.1675(2) 0.0352(17) Uani 1 1 d . . .
C20 C 0.1831(8) 0.3514(4) 0.2047(2) 0.044(2) Uani 1 1 d . . .
C21 C 0.1535(9) 0.3986(4) 0.2353(2) 0.054(2) Uani 1 1 d . . .
H21A H 0.2028 0.4001 0.2601 0.065 Uiso 1 1 calc R . .
C22 C 0.0546(9) 0.4434(3) 0.2304(2) 0.048(2) Uani 1 1 d . . .
C23 C -0.0167(8) 0.4411(4) 0.1943(2) 0.045(2) Uani 1 1 d . . .
H23A H -0.0862 0.4708 0.1912 0.054 Uiso 1 1 calc R . .
C24 C 0.0104(7) 0.3968(3) 0.1626(2) 0.0366(17) Uani 1 1 d . . .
C25 C 0.2902(10) 0.3050(5) 0.2140(2) 0.074(3) Uani 1 1 d . . .
H25A H 0.3249 0.3151 0.2418 0.111 Uiso 1 1 calc R . .
H25B H 0.3568 0.3106 0.1929 0.111 Uiso 1 1 calc R . .
H25C H 0.2594 0.2589 0.2135 0.111 Uiso 1 1 calc R . .
C26 C 0.0248(12) 0.4924(4) 0.2652(3) 0.077(3) Uani 1 1 d . . .
H26A H -0.0472 0.5205 0.2569 0.115 Uiso 1 1 calc R . .
H26B H 0.0991 0.5206 0.2704 0.115 Uiso 1 1 calc R . .
H26C H 0.0032 0.4679 0.2907 0.115 Uiso 1 1 calc R . .
C27 C -0.0796(7) 0.3994(4) 0.1262(3) 0.050(2) Uani 1 1 d . . .
H27A H -0.1408 0.4356 0.1305 0.074 Uiso 1 1 calc R . .
H27B H -0.1250 0.3569 0.1240 0.074 Uiso 1 1 calc R . .
H27C H -0.0318 0.4074 0.1004 0.074 Uiso 1 1 calc R . .
C28 C 0.3168(7) 0.2642(4) 0.1241(2) 0.0372(17) Uani 1 1 d . . .
Cl1 Cl 0.2444(3) 0.09782(13) 0.20081(9) 0.0827(9) Uani 1 1 d . . .
Cl2 Cl 0.5540(2) 0.15989(13) 0.20028(8) 0.0728(7) Uani 1 1 d . . .
Cl3 Cl 0.4328(3) 0.07280(10) 0.11281(8) 0.0663(7) Uani 1 1 d . . .
Cl4 Cl 0.6528(2) 0.21294(11) 0.08466(10) 0.0779(8) Uani 1 1 d . . .
Cl5 Cl 0.6151(2) 0.34292(13) 0.15768(7) 0.0685(7) Uani 1 1 d . . .
Cl6 Cl 0.5875(3) 0.37345(11) 0.05014(7) 0.0685(7) Uani 1 1 d . . .

loop_
_atom_site_aniso_label
_atom_site_aniso_U_11
_atom_site_aniso_U_22
_atom_site_aniso_U_33
_atom_site_aniso_U_23
_atom_site_aniso_U_13
_atom_site_aniso_U_12
Al1 0.0438(14) 0.0348(13) 0.0582(15) 0.0113(11) 0.0101(12) 0.0073(11)
Al2 0.0409(14) 0.0389(13) 0.0571(15) -0.0073(11) 0.0058(12) -0.0027(11)
P1 0.0402(10) 0.0269(9) 0.0279(9) 0.0027(7) 0.0008(8) 0.0073(8)
O1 0.045(3) 0.034(3) 0.040(3) -0.003(2) 0.004(2) 0.002(2)
O2 0.057(4) 0.034(3) 0.046(3) 0.003(2) -0.002(3) 0.013(3)
C1 0.042(4) 0.039(4) 0.028(4) 0.005(3) -0.004(3) 0.002(4)
C2 0.049(5) 0.034(4) 0.034(4) 0.004(3) -0.003(4) -0.006(4)
C3 0.073(7) 0.065(6) 0.047(5) 0.018(4) 0.003(5) -0.023(5)
C4 0.093(8) 0.073(6) 0.045(5) 0.031(5) -0.022(5) -0.030(6)
C5 0.066(6) 0.075(6) 0.039(4) 0.016(4) -0.010(4) -0.015(5)
C6 0.042(5) 0.050(5) 0.038(4) 0.007(4) -0.001(4) -0.012(4)
C7 0.053(5) 0.037(4) 0.046(5) 0.001(4) -0.003(4) -0.002(4)
C8 0.173(14) 0.156(12) 0.069(7) 0.075(8) -0.035(8) -0.088(11)
C9 0.062(6) 0.057(5) 0.046(5) 0.009(4) -0.016(4) -0.005(4)
C10 0.043(4) 0.026(4) 0.038(4) 0.003(3) 0.004(4) 0.006(3)
C11 0.045(4) 0.033(4) 0.042(4) 0.002(3) -0.003(4) 0.008(4)
C12 0.061(6) 0.031(4) 0.055(5) 0.009(4) -0.002(4) 0.002(4)
C13 0.053(5) 0.041(5) 0.071(6) -0.004(4) -0.010(5) -0.002(4)
C14 0.052(5) 0.042(5) 0.057(5) -0.016(4) -0.008(4) -0.004(4)
C15 0.047(5) 0.041(4) 0.034(4) -0.002(3) -0.005(4) 0.012(4)
C16 0.061(6) 0.031(4) 0.062(5) 0.003(4) 0.023(5) -0.001(4)
C17 0.097(9) 0.054(6) 0.102(8) -0.018(6) -0.011(7) -0.031(6)
C18 0.062(6) 0.052(5) 0.039(4) -0.018(4) -0.007(4) 0.002(4)
C19 0.049(5) 0.025(4) 0.031(4) 0.006(3) 0.006(3) 0.009(3)
C20 0.063(5) 0.035(4) 0.034(4) 0.003(3) 0.001(4) 0.021(4)
C21 0.081(7) 0.047(5) 0.034(4) 0.004(4) 0.006(4) 0.010(5)
C22 0.078(6) 0.023(4) 0.044(5) -0.001(3) 0.025(5) 0.006(4)
C23 0.049(5) 0.028(4) 0.058(5) 0.014(4) 0.018(4) 0.014(4)
C24 0.040(4) 0.023(4) 0.047(4) 0.003(3) 0.009(4) -0.001(3)
C25 0.103(8) 0.092(7) 0.027(4) -0.010(4) -0.021(5) 0.057(6)
C26 0.138(10) 0.037(5) 0.055(6) -0.002(4) 0.030(6) 0.019(6)
C27 0.037(5) 0.042(4) 0.070(6) 0.006(4) -0.003(4) 0.013(4)
C28 0.051(5) 0.035(4) 0.026(3) -0.007(3) 0.001(4) 0.008(4)
Cl1 0.0719(17) 0.0778(17) 0.098(2) 0.0386(15) 0.0353(16) 0.0095(14)
Cl2 0.0655(16) 0.0755(16) 0.0773(16) 0.0209(13) -0.0119(13) 0.0080(13)
Cl3 0.0827(18) 0.0331(11) 0.0829(16) -0.0035(10) 0.0238(14) 0.0075(11)
Cl4 0.0615(15) 0.0468(13) 0.125(2) -0.0098(14) 0.0339(15) 0.0088(11)
Cl5 0.0663(16) 0.0769(16) 0.0623(14) -0.0093(12) -0.0134(12) -0.0121(13)
Cl6 0.095(2) 0.0516(13) 0.0587(13) -0.0059(11) 0.0286(13) -0.0083(13)

loop_
_atom_type_symbol
_atom_type_description
_atom_type_scat_dispersion_real
_atom_type_scat_dispersion_imag
_atom_type_scat_source
C C 0.0033 0.0016 'International Tables Vol C Tables 4.2.6.8 and 6.1.1.4'
H H 0.0000 0.0000 'International Tables Vol C Tables 4.2.6.8 and 6.1.1.4'
Al Al 0.0645 0.0514 'International Tables Vol C Tables 4.2.6.8 and 6.1.1.4'
P P 0.1023 0.0942 'International Tables Vol C Tables 4.2.6.8 and 6.1.1.4'
Cl Cl 0.1484 0.1585 'International Tables Vol C Tables 4.2.6.8 and 6.1.1.4'
O O 0.0106 0.0060 'International Tables Vol C Tables 4.2.6.8 and 6.1.1.4'

loop_
_geom_angle_atom_site_label_1
_geom_angle_atom_site_label_2
_geom_angle_atom_site_label_3
_geom_angle
_geom_angle_site_symmetry_1
_geom_angle_site_symmetry_3
_geom_angle_publ_flag
O2 Al1 Cl1 103.3(2) . . ?
O2 Al1 Cl2 106.8(2) . . ?
Cl1 Al1 Cl2 113.21(16) . . ?
O2 Al1 Cl3 105.2(2) . . ?
Cl1 Al1 Cl3 112.27(15) . . ?
Cl2 Al1 Cl3 114.84(15) . . ?
O1 Al2 Cl4 110.9(2) . . ?
O1 Al2 Cl6 103.5(2) . . ?
Cl4 Al2 Cl6 112.23(15) . . ?
O1 Al2 Cl5 101.3(2) . . ?
Cl4 Al2 Cl5 114.68(16) . . ?
Cl6 Al2 Cl5 113.10(14) . . ?
C10 P1 C19 115.3(3) . . ?
C10 P1 C1 118.9(3) . . ?
C19 P1 C1 106.4(3) . . ?
C10 P1 C28 99.3(3) . . ?
C19 P1 C28 113.0(3) . . ?
C1 P1 C28 103.2(3) . . ?
C28 O1 Al2 141.4(5) . . ?
C28 O2 Al1 165.2(6) . . ?
C6 C1 C2 120.8(6) . . ?
C6 C1 P1 123.6(6) . . ?
C2 C1 P1 115.6(5) . . ?
C3 C2 C1 118.1(7) . . ?
C3 C2 C7 114.2(7) . . ?
C1 C2 C7 127.5(6) . . ?
C2 C3 C4 122.2(8) . . ?
C5 C4 C3 118.0(7) . . ?
C5 C4 C8 121.5(8) . . ?
C3 C4 C8 120.6(9) . . ?
C4 C5 C6 123.2(8) . . ?
C5 C6 C1 117.6(7) . . ?
C5 C6 C9 114.5(7) . . ?
C1 C6 C9 127.8(7) . . ?
C11 C10 C15 119.7(6) . . ?
C11 C10 P1 123.3(5) . . ?
C15 C10 P1 116.9(5) . . ?
C12 C11 C10 118.4(7) . . ?
C12 C11 C16 114.7(7) . . ?
C10 C11 C16 126.8(7) . . ?
C13 C12 C11 123.5(8) . . ?
C12 C13 C14 117.3(8) . . ?
C12 C13 C17 120.1(9) . . ?
C14 C13 C17 122.6(8) . . ?
C13 C14 C15 123.3(7) . . ?
C14 C15 C10 117.9(7) . . ?
C14 C15 C18 117.5(7) . . ?
C10 C15 C18 124.6(7) . . ?
C24 C19 C20 119.8(6) . . ?
C24 C19 P1 116.7(5) . . ?
C20 C19 P1 123.4(5) . . ?
C21 C20 C19 118.1(7) . . ?
C21 C20 C25 116.9(7) . . ?
C19 C20 C25 125.0(7) . . ?
C22 C21 C20 122.0(8) . . ?
C23 C22 C21 118.9(7) . . ?
C23 C22 C26 121.5(8) . . ?
C21 C22 C26 119.5(8) . . ?
C22 C23 C24 121.6(7) . . ?
C23 C24 C19 119.5(7) . . ?
C23 C24 C27 114.6(7) . . ?
C19 C24 C27 125.8(6) . . ?
O1 C28 O2 126.5(7) . . ?
O1 C28 P1 118.0(5) . . ?
O2 C28 P1 115.3(6) . . ?

loop_
_geom_bond_atom_site_label_1
_geom_bond_atom_site_label_2
_geom_bond_distance
_geom_bond_site_symmetry_2
_geom_bond_publ_flag
Al1 O2 1.806(5) . ?
Al1 Cl1 2.088(3) . ?
Al1 Cl2 2.094(4) . ?
Al1 Cl3 2.104(3) . ?
Al2 O1 1.808(6) . ?
Al2 Cl4 2.084(3) . ?
Al2 Cl6 2.101(3) . ?
Al2 Cl5 2.102(3) . ?
P1 C10 1.795(7) . ?
P1 C19 1.800(7) . ?
P1 C1 1.820(7) . ?
P1 C28 1.928(8) . ?
O1 C28 1.232(8) . ?
O2 C28 1.252(8) . ?
C1 C6 1.394(10) . ?
C1 C2 1.411(10) . ?
C2 C3 1.369(10) . ?
C2 C7 1.508(10) . ?
C3 C4 1.384(12) . ?
C4 C5 1.369(12) . ?
C4 C8 1.514(11) . ?
C5 C6 1.373(10) . ?
C6 C9 1.515(10) . ?
C10 C11 1.415(10) . ?
C10 C15 1.427(9) . ?
C11 C12 1.392(10) . ?
C11 C16 1.500(10) . ?
C12 C13 1.377(11) . ?
C13 C14 1.387(12) . ?
C13 C17 1.495(12) . ?
C14 C15 1.398(11) . ?
C15 C18 1.506(11) . ?
C19 C24 1.409(10) . ?
C19 C20 1.411(10) . ?
C20 C21 1.395(10) . ?
C20 C25 1.493(11) . ?
C21 C22 1.386(11) . ?
C22 C23 1.376(11) . ?
C22 C26 1.520(10) . ?
C23 C24 1.379(10) . ?
C24 C27 1.504(10) . ?
